data_1514456
loop_
_publ_author_name
'Chilton, Nicholas F.'
'Langley, Stuart K.'
'Moubaraki, Boujemaa'
'Soncini, Alessandro'
'Batten, Stuart R.'
'Murray, Keith S.'

_publ_section_title
;
 Single molecule magnetism in a family of mononuclear \b-diketonate
 lanthanide(iii) complexes: rationalization of magnetic anisotropy in
 complexes of low symmetry
;
_journal_issue 4
_journal_name_full 'Chemical Science'
_journal_page_first 1719
_journal_paper_doi 10.1039/c3sc22300k
_journal_volume 4
_journal_year 2013
_chemical_formula_sum 'C9 H12 N5 O12 Y'
_chemical_formula_weight 471.15
_chemical_name_systematic
;
?
;
_space_group_IT_number 2
_symmetry_cell_setting triclinic
_symmetry_space_group_name_Hall '-P 1'
_symmetry_space_group_name_H-M 'P -1'
_atom_sites_solution_hydrogens geom
_atom_sites_solution_primary direct
_atom_sites_solution_secondary difmap
_audit_creation_method SHELXL-97
_cell_angle_alpha 68.02(3)
_cell_angle_beta 88.31(3)
_cell_angle_gamma 87.44(3)
_cell_formula_units_Z 2
_cell_length_a 7.4349(15)
_cell_length_b 10.630(2)
_cell_length_c 11.657(2)
_cell_measurement_temperature 123(2)
_cell_volume 853.4(3)
_computing_structure_refinement 'SHELXL-97 (Sheldrick, 1997)'
_computing_structure_solution 'SHELXS-97 (Sheldrick, 1990)'
_diffrn_ambient_temperature 123(2)
_diffrn_measured_fraction_theta_full 0.983
_diffrn_measured_fraction_theta_max 0.983
_diffrn_measurement_device_type 'APEX X8'
_diffrn_measurement_method 'scans in phi and omega'
_diffrn_radiation_monochromator graphite
_diffrn_radiation_source 'fine-focus sealed tube'
_diffrn_radiation_type MoK\a
_diffrn_radiation_wavelength 0.71073
_diffrn_reflns_av_R_equivalents 0.0546
_diffrn_reflns_av_sigmaI/netI 0.1072
_diffrn_reflns_limit_h_max 9
_diffrn_reflns_limit_h_min -9
_diffrn_reflns_limit_k_max 12
_diffrn_reflns_limit_k_min -13
_diffrn_reflns_limit_l_max 10
_diffrn_reflns_limit_l_min -14
_diffrn_reflns_number 10436
_diffrn_reflns_theta_full 27.50
_diffrn_reflns_theta_max 27.50
_diffrn_reflns_theta_min 3.31
_exptl_absorpt_coefficient_mu 3.492
_exptl_absorpt_correction_T_max 0.705
_exptl_absorpt_correction_T_min 0.502
_exptl_absorpt_correction_type multi-scan
_exptl_absorpt_process_details SADABS
_exptl_crystal_colour clear
_exptl_crystal_density_diffrn 1.834
_exptl_crystal_density_method 'not measured'
_exptl_crystal_F_000 472
_exptl_crystal_size_max 0.2
_exptl_crystal_size_mid 0.2
_exptl_crystal_size_min 0.1
_refine_diff_density_max 0.731
_refine_diff_density_min -2.414
_refine_diff_density_rms 0.150
_refine_ls_extinction_method none
_refine_ls_goodness_of_fit_ref 1.274
_refine_ls_hydrogen_treatment mixed
_refine_ls_matrix_type full
_refine_ls_number_parameters 257
_refine_ls_number_reflns 3852
_refine_ls_number_restraints 4
_refine_ls_restrained_S_all 1.274
_refine_ls_R_factor_all 0.1025
_refine_ls_R_factor_gt 0.0880
_refine_ls_shift/su_max 0.000
_refine_ls_shift/su_mean 0.000
_refine_ls_structure_factor_coef Fsqd
_refine_ls_weighting_details 'calc w=1/[\s^2^(Fo^2^)+(0.0000P)^2^+4.4432P] where P=(Fo^2^+2Fc^2^)/3'
_refine_ls_weighting_scheme calc
_refine_ls_wR_factor_gt 0.1492
_refine_ls_wR_factor_ref 0.1541
_reflns_number_gt 3394
_reflns_number_total 3852
_reflns_threshold_expression >2sigma(I)
_cod_data_source_file c3sc22300k.txt
_cod_data_source_block 11c:\users\nick\desktop\honour~1\y(paah~1\p-1
_cod_original_sg_symbol_H-M P-1
_cod_database_code 1514456

loop_
_symmetry_equiv_pos_as_xyz
'x, y, z'
'-x, -y, -z'

loop_
_atom_site_label
_atom_site_type_symbol
_atom_site_fract_x
_atom_site_fract_y
_atom_site_fract_z
_atom_site_U_iso_or_equiv
_atom_site_adp_type
_atom_site_occupancy
_atom_site_symmetry_multiplicity
_atom_site_calc_flag
_atom_site_refinement_flags
Y1 Y 0.57630(8) 0.80093(6) 0.73966(6) 0.01144(18) Uani 1 1 d .
O2 O 0.6221(6) 1.0305(5) 0.6683(4) 0.0252(11) Uani 1 1 d .
O3 O 0.3650(7) 0.8546(5) 0.5846(5) 0.0278(12) Uani 1 1 d D
O4 O 0.7252(7) 0.8392(5) 0.5389(5) 0.0310(12) Uani 1 1 d .
O5 O 0.7023(7) 0.8352(5) 0.9008(5) 0.0275(12) Uani 1 1 d .
O6 O 0.2960(7) 0.6908(5) 0.8372(5) 0.0308(12) Uani 1 1 d .
O7 O 0.6716(8) 0.5839(5) 0.8973(5) 0.0368(14) Uani 1 1 d .
O8 O 0.3290(7) 0.8934(5) 0.8363(5) 0.0314(13) Uani 1 1 d .
O1 O 0.0937(7) 0.7766(6) 0.9314(5) 0.0392(14) Uani 1 1 d .
O9 O 1.0171(7) 0.8317(7) 0.5075(6) 0.0488(17) Uani 1 1 d .
N3 N 0.2318(8) 0.7850(6) 0.8707(6) 0.0273(14) Uani 1 1 d .
N4 N 0.8865(9) 0.8216(7) 0.5782(7) 0.0336(16) Uani 1 1 d .
O10 O 0.9044(7) 0.7888(6) 0.6944(5) 0.0352(13) Uani 1 1 d .
O12 O 0.5864(8) 0.5790(5) 0.7231(5) 0.0353(13) Uani 1 1 d .
N8 N 0.7661(8) 0.9159(6) 1.0500(6) 0.0261(14) Uani 1 1 d D
C9 C 0.6514(10) 1.1150(7) 0.7226(7) 0.0260(16) Uani 1 1 d .
C10 C 0.6920(10) 1.0765(7) 0.8465(7) 0.0285(17) Uani 1 1 d .
H10 H 0.7033 1.1458 0.8786 0.034 Uiso 1 1 calc R
O11 O 0.6341(10) 0.3875(6) 0.8813(6) 0.059(2) Uani 1 1 d .
N13 N 0.6329(9) 0.5116(6) 0.8373(7) 0.0356(17) Uani 1 1 d .
C14 C 0.8003(10) 0.7915(7) 1.1429(7) 0.0245(16) Uani 1 1 d .
C15 C 0.7177(9) 0.9391(7) 0.9285(7) 0.0251(16) Uani 1 1 d .
C17 C 0.6443(11) 1.2645(7) 0.6422(7) 0.0333(19) Uani 1 1 d .
H17A H 0.7513 1.2862 0.5882 0.050 Uiso 1 1 calc R
H17B H 0.6411 1.3181 0.6948 0.050 Uiso 1 1 calc R
H17C H 0.5360 1.2861 0.5916 0.050 Uiso 1 1 calc R
N1 N 0.8175(9) 0.6780(6) 1.1169(6) 0.0278(14) Uani 1 1 d D
C2 C 0.8550(11) 0.5521(8) 1.2035(8) 0.0343(19) Uani 1 1 d .
H2 H 0.8687 0.4756 1.1802 0.041 Uiso 1 1 calc R
C3 C 0.8205(11) 0.7801(8) 1.2648(7) 0.0327(19) Uani 1 1 d .
H3 H 0.8111 0.8583 1.2859 0.039 Uiso 1 1 calc R
C4 C 0.8726(12) 0.5375(8) 1.3232(8) 0.041(2) Uani 1 1 d .
H4 H 0.8968 0.4504 1.3851 0.049 Uiso 1 1 calc R
C5 C 0.8546(12) 0.6528(9) 1.3548(8) 0.041(2) Uani 1 1 d .
H5 H 0.8658 0.6433 1.4386 0.049 Uiso 1 1 calc R
H12 H 0.378(12) 0.895(8) 0.5075(16) 0.049 Uiso 1 1 d D
H17 H 0.263(5) 0.825(8) 0.611(8) 0.049 Uiso 1 1 d D
H30 H 0.836(12) 0.671(9) 1.045(4) 0.049 Uiso 1 1 d D
H36 H 0.769(12) 0.983(6) 1.077(8) 0.049 Uiso 1 1 d D

loop_
_atom_site_aniso_label
_atom_site_aniso_U_11
_atom_site_aniso_U_22
_atom_site_aniso_U_33
_atom_site_aniso_U_23
_atom_site_aniso_U_13
_atom_site_aniso_U_12
Y1 0.0118(3) 0.0134(3) 0.0104(3) -0.0059(2) -0.0020(2) 0.0005(2)
O2 0.028(3) 0.031(3) 0.019(3) -0.012(2) 0.001(2) -0.003(2)
O3 0.021(3) 0.041(3) 0.019(3) -0.008(3) 0.001(2) -0.006(2)
O4 0.026(3) 0.046(3) 0.024(3) -0.016(3) -0.003(2) 0.000(2)
O5 0.030(3) 0.030(3) 0.026(3) -0.015(2) -0.006(2) 0.004(2)
O6 0.039(3) 0.026(3) 0.034(3) -0.018(2) 0.000(3) -0.001(2)
O7 0.050(4) 0.035(3) 0.032(3) -0.021(3) -0.015(3) 0.005(3)
O8 0.030(3) 0.030(3) 0.039(3) -0.018(3) 0.002(3) -0.006(2)
O1 0.027(3) 0.059(4) 0.034(3) -0.020(3) 0.005(3) -0.003(3)
O9 0.024(3) 0.089(5) 0.047(4) -0.041(4) 0.008(3) -0.007(3)
N3 0.027(3) 0.035(4) 0.019(3) -0.009(3) -0.001(3) -0.002(3)
N4 0.025(4) 0.046(4) 0.038(4) -0.024(4) -0.007(3) 0.003(3)
O10 0.033(3) 0.051(3) 0.025(3) -0.019(3) -0.009(3) 0.006(3)
O12 0.053(4) 0.032(3) 0.021(3) -0.011(2) -0.011(3) 0.009(3)
N8 0.035(4) 0.025(3) 0.023(3) -0.014(3) -0.005(3) -0.000(3)
C9 0.028(4) 0.023(4) 0.025(4) -0.007(3) -0.001(3) 0.002(3)
C10 0.038(4) 0.026(4) 0.022(4) -0.008(3) -0.004(3) -0.004(3)
O11 0.109(6) 0.025(3) 0.044(4) -0.013(3) -0.015(4) 0.010(3)
N13 0.050(4) 0.026(4) 0.036(4) -0.019(3) -0.009(3) 0.010(3)
C14 0.024(4) 0.028(4) 0.025(4) -0.014(3) -0.002(3) 0.001(3)
C15 0.020(4) 0.034(4) 0.026(4) -0.017(4) -0.002(3) 0.004(3)
C17 0.047(5) 0.029(4) 0.024(4) -0.011(4) 0.002(4) -0.002(4)
N1 0.035(4) 0.026(3) 0.023(4) -0.011(3) -0.004(3) -0.005(3)
C2 0.046(5) 0.027(4) 0.029(5) -0.010(4) -0.006(4) 0.002(4)
C3 0.039(5) 0.035(4) 0.026(4) -0.015(4) -0.009(4) 0.004(4)
C4 0.058(6) 0.027(4) 0.035(5) -0.009(4) -0.007(4) -0.000(4)
C5 0.051(5) 0.047(5) 0.020(4) -0.008(4) -0.013(4) 0.007(4)

loop_
_atom_type_symbol
_atom_type_description
_atom_type_scat_dispersion_real
_atom_type_scat_dispersion_imag
_atom_type_scat_source
C C 0.0033 0.0016 'International Tables Vol C Tables 4.2.6.8 and 6.1.1.4'
H H 0.0000 0.0000 'International Tables Vol C Tables 4.2.6.8 and 6.1.1.4'
N N 0.0061 0.0033 'International Tables Vol C Tables 4.2.6.8 and 6.1.1.4'
O O 0.0106 0.0060 'International Tables Vol C Tables 4.2.6.8 and 6.1.1.4'
Y Y -2.7962 3.5667 'International Tables Vol C Tables 4.2.6.8 and 6.1.1.4'

loop_
_geom_angle_atom_site_label_1
_geom_angle_atom_site_label_2
_geom_angle_atom_site_label_3
_geom_angle
O5 Y1 O2 75.07(18)
O5 Y1 O3 151.56(19)
O2 Y1 O3 85.80(18)
O5 Y1 O12 121.94(18)
O2 Y1 O12 154.11(18)
O3 Y1 O12 83.79(19)
O5 Y1 O7 69.91(17)
O2 Y1 O7 142.81(17)
O3 Y1 O7 131.38(18)
O12 Y1 O7 52.70(17)
O5 Y1 O4 125.02(18)
O2 Y1 O4 78.52(18)
O3 Y1 O4 69.50(17)
O12 Y1 O4 75.64(18)
O7 Y1 O4 111.97(18)
O5 Y1 O6 101.07(18)
O2 Y1 O6 125.41(17)
O3 Y1 O6 72.99(18)
O12 Y1 O6 73.58(18)
O7 Y1 O6 74.43(19)
O4 Y1 O6 133.30(17)
O5 Y1 O8 74.22(17)
O2 Y1 O8 75.49(17)
O3 Y1 O8 80.81(18)
O12 Y1 O8 125.72(18)
O7 Y1 O8 105.82(19)
O4 Y1 O8 141.61(18)
O6 Y1 O8 52.15(16)
O5 Y1 O10 77.36(18)
O2 Y1 O10 82.88(18)
O3 Y1 O10 121.48(18)
O12 Y1 O10 82.50(19)
O7 Y1 O10 77.74(19)
O4 Y1 O10 51.99(17)
O6 Y1 O10 150.74(18)
O8 Y1 O10 147.80(17)
C9 O2 Y1 133.7(4)
Y1 O3 H12 130(6)
Y1 O3 H17 113(6)
H12 O3 H17 117(9)
N4 O4 Y1 96.6(4)
C15 O5 Y1 133.7(5)
N3 O6 Y1 97.5(4)
N13 O7 Y1 96.2(4)
N3 O8 Y1 95.8(4)
O1 N3 O6 123.8(6)
O1 N3 O8 121.7(6)
O6 N3 O8 114.5(6)
O9 N4 O10 122.2(6)
O9 N4 O4 121.5(7)
O10 N4 O4 116.2(6)
N4 O10 Y1 95.1(4)
N13 O12 Y1 95.4(4)
C14 N8 C15 126.6(6)
C14 N8 H36 112(6)
C15 N8 H36 121(6)
O2 C9 C10 124.5(6)
O2 C9 C17 116.8(6)
C10 C9 C17 118.7(7)
C9 C10 C15 123.7(7)
C9 C10 H10 118.1
C15 C10 H10 118.1
O11 N13 O7 123.9(7)
O11 N13 O12 121.1(6)
O7 N13 O12 115.0(6)
N1 C14 N8 120.4(7)
N1 C14 C3 118.5(7)
N8 C14 C3 121.1(7)
O5 C15 N8 116.9(6)
O5 C15 C10 125.7(7)
N8 C15 C10 117.4(6)
C9 C17 H17A 109.5
C9 C17 H17B 109.5
H17A C17 H17B 109.5
C9 C17 H17C 109.5
H17A C17 H17C 109.5
H17B C17 H17C 109.5
C14 N1 C2 123.7(7)
C14 N1 H30 129(6)
C2 N1 H30 106(6)
C4 C2 N1 119.1(7)
C4 C2 H2 120.4
N1 C2 H2 120.4
C5 C3 C14 118.8(7)
C5 C3 H3 120.6
C14 C3 H3 120.6
C2 C4 C5 119.2(8)
C2 C4 H4 120.4
C5 C4 H4 120.4
C3 C5 C4 120.6(8)
C3 C5 H5 119.7
C4 C5 H5 119.7

loop_
_geom_bond_atom_site_label_1
_geom_bond_atom_site_label_2
_geom_bond_distance
Y1 O5 2.277(5)
Y1 O2 2.303(5)
Y1 O3 2.319(5)
Y1 O12 2.435(5)
Y1 O7 2.441(5)
Y1 O4 2.458(5)
Y1 O6 2.467(5)
Y1 O8 2.482(5)
Y1 O10 2.488(5)
O2 C9 1.306(8)
O3 H12 0.843(10)
O3 H17 0.840(10)
O4 N4 1.277(8)
O5 C15 1.273(8)
O6 N3 1.275(8)
O7 N13 1.264(8)
O8 N3 1.312(8)
O1 N3 1.217(8)
O9 N4 1.236(9)
N4 O10 1.276(8)
O12 N13 1.302(8)
N8 C14 1.378(9)
N8 C15 1.399(9)
N8 H36 0.881(10)
C9 C10 1.385(10)
C9 C17 1.512(10)
C10 C15 1.423(10)
C10 H10 0.9500
O11 N13 1.223(8)
C14 N1 1.349(9)
C14 C3 1.392(10)
C17 H17A 0.9800
C17 H17B 0.9800
C17 H17C 0.9800
N1 C2 1.364(10)
N1 H30 0.881(10)
C2 C4 1.355(11)
C2 H2 0.9500
C3 C5 1.385(11)
C3 H3 0.9500
C4 C5 1.405(12)
C4 H4 0.9500
C5 H5 0.9500
